data_2211429
loop_
_publ_author_name
'Ding, Wei-Lin'
'Tan, Shu-Bo'
'Xing, Zhi-Tao'
'Wang, Pin-Liang'
'Wang, Hai-Bo'

_publ_section_title <i>N</i>-(2,6-Dimethylphenyl)-2-{2-[3-(3-methoxyphenyl)-1,2,4-oxadiazol-5-yl]phenoxy}acetamide
_journal_coeditor_code HB2198
_journal_issue 12
_journal_name_full 'Acta Crystallographica Section E'
_journal_page_first o5574
_journal_page_last o5575
_journal_paper_doi 10.1107/S1600536806047350
_journal_volume 62
_journal_year 2006
_chemical_formula_iupac 'C25 H23 N3 O4'
_chemical_formula_moiety 'C25 H23 N3 O4'
_chemical_formula_sum 'C25 H23 N3 O4'
_chemical_formula_weight 429.46
_chemical_name_systematic
;
N-(2,6-Dimethylphenyl)-2-{2-[3-(3-methoxyphenyl)-1,2,4-oxadiazol-
5-yl]phenoxy}acetamide
;
_space_group_IT_number 2
_symmetry_cell_setting triclinic
_symmetry_space_group_name_Hall '-P 1'
_symmetry_space_group_name_H-M 'P -1'
_atom_sites_solution_hydrogens geom
_atom_sites_solution_primary direct
_atom_sites_solution_secondary difmap
_audit_creation_method SHELXL-97
_cell_angle_alpha 66.93(3)
_cell_angle_beta 85.56(3)
_cell_angle_gamma 81.18(3)
_cell_formula_units_Z 2
_cell_length_a 8.0360(16)
_cell_length_b 11.692(2)
_cell_length_c 12.780(3)
_cell_measurement_reflns_used 25
_cell_measurement_temperature 293(2)
_cell_measurement_theta_max 12
_cell_measurement_theta_min 9
_cell_volume 1091.5(5)
_computing_cell_refinement 'CAD-4 Software'
_computing_data_collection 'CAD-4 Software (Enraf--Nonius, 1989)'
_computing_data_reduction 'XCAD4 (Harms & Wocadlo, 1995)'
_computing_molecular_graphics 'SHELXTL (Siemens, 1996)'
_computing_publication_material 'PLATON (Spek, 2003)'
_computing_structure_refinement 'SHELXL97 (Sheldrick, 1997)'
_computing_structure_solution 'SHELXS97 (Sheldrick, 1997)'
_diffrn_ambient_temperature 293(2)
_diffrn_measured_fraction_theta_full 1.000
_diffrn_measured_fraction_theta_max 1.000
_diffrn_measurement_device_type 'Enraf--Nonius CAD-4'
_diffrn_measurement_method \w/2\q
_diffrn_radiation_monochromator graphite
_diffrn_radiation_source 'fine-focus sealed tube'
_diffrn_radiation_type MoK\a
_diffrn_radiation_wavelength 0.71073
_diffrn_reflns_av_R_equivalents 0.0000
_diffrn_reflns_av_sigmaI/netI 0.0375
_diffrn_reflns_limit_h_max 9
_diffrn_reflns_limit_h_min -9
_diffrn_reflns_limit_k_max 14
_diffrn_reflns_limit_k_min -12
_diffrn_reflns_limit_l_max 15
_diffrn_reflns_limit_l_min 0
_diffrn_reflns_number 4271
_diffrn_reflns_theta_full 25.97
_diffrn_reflns_theta_max 25.97
_diffrn_reflns_theta_min 1.73
_diffrn_standards_decay_% 0
_diffrn_standards_interval_count 200
_diffrn_standards_interval_time 120
_diffrn_standards_number 3
_exptl_absorpt_coefficient_mu 0.090
_exptl_absorpt_correction_T_max 0.991
_exptl_absorpt_correction_T_min 0.974
_exptl_absorpt_correction_type psi-scan
_exptl_absorpt_process_details '(North <i>et al.</i>,  1968)'
_exptl_crystal_colour Colourless
_exptl_crystal_density_diffrn 1.307
_exptl_crystal_density_method 'not measured'
_exptl_crystal_description Block
_exptl_crystal_F_000 452
_exptl_crystal_size_max 0.30
_exptl_crystal_size_mid 0.20
_exptl_crystal_size_min 0.10
_refine_diff_density_max 0.305
_refine_diff_density_min -0.243
_refine_ls_extinction_method none
_refine_ls_goodness_of_fit_ref 1.068
_refine_ls_hydrogen_treatment constr
_refine_ls_matrix_type full
_refine_ls_number_parameters 289
_refine_ls_number_reflns 4271
_refine_ls_number_restraints 0
_refine_ls_restrained_S_all 1.068
_refine_ls_R_factor_all 0.0935
_refine_ls_R_factor_gt 0.0586
_refine_ls_shift/su_max 0.000
_refine_ls_shift/su_mean 0.000
_refine_ls_structure_factor_coef Fsqd
_refine_ls_weighting_details 'calc w=1/[\s^2^(Fo^2^)+(0.0809P)^2^+0.1494P] where P=(Fo^2^+2Fc^2^)/3'
_refine_ls_weighting_scheme calc
_refine_ls_wR_factor_gt 0.1538
_refine_ls_wR_factor_ref 0.1691
_reflns_number_gt 2740
_reflns_number_total 4271
_reflns_threshold_expression I>2\s(I)
_cod_data_source_file hb2198.cif
_cod_data_source_block I
_cod_depositor_comments
;
The following automatic conversions were performed:
'_symmetry_cell_setting' value 'Triclinic' changed to 'triclinic'
according to '/home/saulius/struct/CIF-dictionaries/cif_core.dic'
dictionary named 'cif_core.dic' version 2.4.1 from 2010-06-29.

Automatic conversion script
Id: cif_fix_enum 1527 2010-12-29 10:47:43Z saulius 

The following automatic conversions were performed:

'_symmetry_cell_setting' value 'Triclinic' changed to 'triclinic'
according to /home/saulius/struct/CIF-dictionaries/cif_core.dic
dictionary named 'cif_core.dic' version 2.4.1 from 2010-06-29.

Automatic conversion script
Id: cif_fix_values 1715 2011-07-08 13:25:40Z adriana 
;
_cod_original_cell_volume 1091.5(4)
_cod_database_code 2211429
_cod_database_fobs_code 2211429

loop_
_symmetry_equiv_pos_as_xyz
'x, y, z'
'-x, -y, -z'

loop_
_atom_site_type_symbol
_atom_site_label
_atom_site_fract_x
_atom_site_fract_y
_atom_site_fract_z
_atom_site_U_iso_or_equiv
_atom_site_adp_type
_atom_site_calc_flag
_atom_site_refinement_flags
_atom_site_occupancy
O O1 -0.1472(3) 1.0792(2) 0.35968(18) 0.0837(7) Uani d . 1
O O2 0.2570(2) 1.13202(15) -0.11728(15) 0.0631(5) Uani d . 1
O O3 0.5234(2) 0.79004(16) -0.07785(15) 0.0668(5) Uani d . 1
O O4 0.6533(2) 0.47606(16) 0.09651(15) 0.0673(5) Uani d . 1
N N1 0.1663(3) 1.1272(2) -0.01782(19) 0.0650(6) Uani d . 1
N N2 0.2958(2) 0.93490(17) 0.00285(16) 0.0480(5) Uani d . 1
N N3 0.4544(3) 0.62721(18) 0.11566(17) 0.0538(5) Uani d . 1
H H3A 0.4142 0.7054 0.0865 0.065 Uiso calc R 1
C C1 -0.1885(5) 1.2080(3) 0.2906(3) 0.0943(11) Uani d . 1
H H1B -0.2589 1.2490 0.3334 0.141 Uiso calc R 1
H H1C -0.2475 1.2163 0.2250 0.141 Uiso calc R 1
H H1D -0.0871 1.2462 0.2667 0.141 Uiso calc R 1
C C2 -0.0455(3) 1.0053(3) 0.3135(2) 0.0595(7) Uani d . 1
C C3 -0.0038(4) 0.8816(3) 0.3856(3) 0.0708(8) Uani d . 1
H H3B -0.0452 0.8541 0.4602 0.085 Uiso calc R 1
C C4 0.0973(4) 0.7995(3) 0.3488(2) 0.0737(8) Uani d . 1
H H4A 0.1226 0.7160 0.3977 0.088 Uiso calc R 1
C C5 0.1624(4) 0.8402(2) 0.2386(2) 0.0625(7) Uani d . 1
H H5A 0.2332 0.7847 0.2139 0.075 Uiso calc R 1
C C6 0.1220(3) 0.9632(2) 0.1661(2) 0.0489(6) Uani d . 1
C C7 0.0161(3) 1.0463(2) 0.2036(2) 0.0527(6) Uani d . 1
H H7A -0.0125 1.1293 0.1544 0.063 Uiso calc R 1
C C8 0.1937(3) 1.0097(2) 0.0495(2) 0.0472(6) Uani d . 1
C C9 0.3296(3) 1.0141(2) -0.0983(2) 0.0463(6) Uani d . 1
C C10 0.4299(3) 0.9977(2) -0.1926(2) 0.0483(6) Uani d . 1
C C11 0.4302(4) 1.0973(3) -0.2982(2) 0.0647(7) Uani d . 1
H H11A 0.3660 1.1738 -0.3076 0.078 Uiso calc R 1
C C12 0.5234(4) 1.0843(3) -0.3885(2) 0.0747(9) Uani d . 1
H H12A 0.5211 1.1515 -0.4585 0.090 Uiso calc R 1
C C13 0.6194(4) 0.9729(3) -0.3756(2) 0.0671(8) Uani d . 1
H H13A 0.6835 0.9650 -0.4368 0.081 Uiso calc R 1
C C14 0.6225(3) 0.8726(3) -0.2734(2) 0.0603(7) Uani d . 1
H H14A 0.6878 0.7969 -0.2656 0.072 Uiso calc R 1
C C15 0.5283(3) 0.8841(2) -0.1818(2) 0.0505(6) Uani d . 1
C C16 0.6281(3) 0.6747(2) -0.0555(2) 0.0561(7) Uani d . 1
H H16A 0.7452 0.6864 -0.0564 0.067 Uiso calc R 1
H H16B 0.6140 0.6429 -0.1134 0.067 Uiso calc R 1
C C17 0.5797(3) 0.5831(2) 0.0598(2) 0.0525(6) Uani d . 1
C C18 0.1096(4) 0.5862(3) 0.1221(3) 0.0771(9) Uani d . 1
H H18A 0.1732 0.6365 0.0584 0.116 Uiso calc R 1
H H18B 0.0134 0.6380 0.1367 0.116 Uiso calc R 1
H H18C 0.0726 0.5211 0.1052 0.116 Uiso calc R 1
C C19 0.6646(4) 0.5266(3) 0.3139(2) 0.0695(8) Uani d . 1
H H19A 0.6927 0.5805 0.2379 0.104 Uiso calc R 1
H H19B 0.7404 0.4495 0.3362 0.104 Uiso calc R 1
H H19C 0.6740 0.5673 0.3650 0.104 Uiso calc R 1
C C20 0.3855(3) 0.5494(2) 0.2217(2) 0.0497(6) Uani d . 1
C C21 0.4858(3) 0.4989(2) 0.3179(2) 0.0522(6) Uani d . 1
C C22 0.4162(4) 0.4220(2) 0.4186(2) 0.0657(8) Uani d . 1
H H22A 0.4815 0.3857 0.4834 0.079 Uiso calc R 1
C C23 0.2536(4) 0.3985(3) 0.4250(3) 0.0737(9) Uani d . 1
H H23A 0.2094 0.3466 0.4936 0.088 Uiso calc R 1
C C24 0.1553(4) 0.4515(3) 0.3298(3) 0.0705(8) Uani d . 1
H H24A 0.0443 0.4358 0.3354 0.085 Uiso calc R 1
C C25 0.2187(3) 0.5281(2) 0.2255(2) 0.0561(6) Uani d . 1

loop_
_atom_site_aniso_label
_atom_site_aniso_U_11
_atom_site_aniso_U_22
_atom_site_aniso_U_33
_atom_site_aniso_U_12
_atom_site_aniso_U_13
_atom_site_aniso_U_23
O1 0.0891(15) 0.0836(15) 0.0889(15) -0.0107(12) 0.0332(12) -0.0512(13)
O2 0.0770(13) 0.0479(10) 0.0569(11) -0.0026(9) 0.0088(9) -0.0161(8)
O3 0.0760(13) 0.0536(10) 0.0528(11) 0.0069(9) 0.0213(9) -0.0110(9)
O4 0.0779(13) 0.0526(11) 0.0612(12) 0.0113(9) 0.0083(10) -0.0201(9)
N1 0.0751(16) 0.0546(13) 0.0633(14) -0.0025(11) 0.0096(12) -0.0249(11)
N2 0.0465(11) 0.0470(11) 0.0515(12) -0.0059(9) 0.0042(9) -0.0213(10)
N3 0.0576(13) 0.0441(11) 0.0514(12) 0.0015(9) 0.0110(10) -0.0146(9)
C1 0.089(2) 0.074(2) 0.133(3) -0.0107(18) 0.034(2) -0.062(2)
C2 0.0552(16) 0.0645(17) 0.0684(18) -0.0120(13) 0.0114(13) -0.0369(15)
C3 0.0705(19) 0.082(2) 0.0620(18) -0.0169(16) 0.0188(15) -0.0312(16)
C4 0.084(2) 0.0618(18) 0.0638(18) -0.0048(15) 0.0126(16) -0.0159(15)
C5 0.0664(18) 0.0561(16) 0.0638(17) -0.0010(13) 0.0084(14) -0.0262(14)
C6 0.0450(14) 0.0530(14) 0.0548(14) -0.0103(11) -0.0001(11) -0.0262(12)
C7 0.0499(14) 0.0510(14) 0.0613(16) -0.0085(11) 0.0019(12) -0.0261(12)
C8 0.0444(13) 0.0456(13) 0.0552(15) -0.0052(10) -0.0030(11) -0.0234(12)
C9 0.0452(13) 0.0421(13) 0.0513(14) -0.0073(10) -0.0036(11) -0.0166(11)
C10 0.0493(14) 0.0521(14) 0.0445(13) -0.0145(11) 0.0011(11) -0.0173(11)
C11 0.081(2) 0.0553(16) 0.0520(16) -0.0109(14) 0.0009(14) -0.0146(13)
C12 0.097(2) 0.0714(19) 0.0455(16) -0.0190(18) 0.0084(15) -0.0103(14)
C13 0.0727(19) 0.083(2) 0.0457(15) -0.0210(16) 0.0137(13) -0.0235(14)
C14 0.0577(16) 0.0703(17) 0.0524(16) -0.0088(13) 0.0105(13) -0.0251(14)
C15 0.0494(14) 0.0544(14) 0.0448(14) -0.0144(11) 0.0055(11) -0.0146(11)
C16 0.0575(16) 0.0510(14) 0.0550(15) 0.0016(12) 0.0109(12) -0.0209(12)
C17 0.0529(15) 0.0498(14) 0.0540(15) 0.0007(12) 0.0045(12) -0.0229(12)
C18 0.0565(18) 0.093(2) 0.076(2) 0.0055(16) -0.0041(15) -0.0308(17)
C19 0.0626(18) 0.0803(19) 0.0718(19) -0.0130(15) 0.0021(14) -0.0355(16)
C20 0.0512(15) 0.0422(12) 0.0517(14) -0.0009(11) 0.0075(12) -0.0172(11)
C21 0.0569(15) 0.0464(13) 0.0534(15) -0.0034(11) 0.0044(12) -0.0216(12)
C22 0.075(2) 0.0588(16) 0.0549(16) -0.0073(14) -0.0017(14) -0.0134(13)
C23 0.079(2) 0.0707(19) 0.0593(18) -0.0219(16) 0.0123(16) -0.0097(15)
C24 0.0585(17) 0.0694(18) 0.079(2) -0.0181(15) 0.0137(16) -0.0233(16)
C25 0.0507(15) 0.0538(15) 0.0615(16) 0.0011(12) 0.0035(12) -0.0237(13)

loop_
_atom_type_symbol
_atom_type_description
_atom_type_scat_dispersion_real
_atom_type_scat_dispersion_imag
_atom_type_scat_source
C C 0.0033 0.0016 'International Tables Vol C Tables 4.2.6.8 and 6.1.1.4'
H H 0.0000 0.0000 'International Tables Vol C Tables 4.2.6.8 and 6.1.1.4'
N N 0.0061 0.0033 'International Tables Vol C Tables 4.2.6.8 and 6.1.1.4'
O O 0.0106 0.0060 'International Tables Vol C Tables 4.2.6.8 and 6.1.1.4'

loop_
_geom_angle_atom_site_label_1
_geom_angle_atom_site_label_2
_geom_angle_atom_site_label_3
_geom_angle
C2 O1 C1 118.0(2)
C9 O2 N1 106.57(18)
C15 O3 C16 120.00(19)
C8 N1 O2 103.75(19)
C9 N2 C8 102.74(19)
C17 N3 C20 122.6(2)
C17 N3 H3A 118.7
C20 N3 H3A 118.7
O1 C1 H1B 109.5
O1 C1 H1C 109.5
H1B C1 H1C 109.5
O1 C1 H1D 109.5
H1B C1 H1D 109.5
H1C C1 H1D 109.5
O1 C2 C7 124.6(3)
O1 C2 C3 115.7(2)
C7 C2 C3 119.7(2)
C4 C3 C2 120.7(3)
C4 C3 H3B 119.6
C2 C3 H3B 119.6
C3 C4 C5 120.1(3)
C3 C4 H4A 120.0
C5 C4 H4A 120.0
C6 C5 C4 119.7(2)
C6 C5 H5A 120.2
C4 C5 H5A 120.2
C5 C6 C7 120.0(2)
C5 C6 C8 120.7(2)
C7 C6 C8 119.3(2)
C2 C7 C6 119.8(2)
C2 C7 H7A 120.1
C6 C7 H7A 120.1
N1 C8 N2 114.3(2)
N1 C8 C6 121.7(2)
N2 C8 C6 124.0(2)
N2 C9 O2 112.7(2)
N2 C9 C10 131.7(2)
O2 C9 C10 115.6(2)
C11 C10 C15 117.7(2)
C11 C10 C9 120.0(2)
C15 C10 C9 122.3(2)
C12 C11 C10 121.2(3)
C12 C11 H11A 119.4
C10 C11 H11A 119.4
C13 C12 C11 120.0(3)
C13 C12 H12A 120.0
C11 C12 H12A 120.0
C12 C13 C14 120.7(3)
C12 C13 H13A 119.6
C14 C13 H13A 119.6
C13 C14 C15 119.8(3)
C13 C14 H14A 120.1
C15 C14 H14A 120.1
O3 C15 C14 123.9(2)
O3 C15 C10 115.5(2)
C14 C15 C10 120.5(2)
O3 C16 C17 108.33(19)
O3 C16 H16A 110.0
C17 C16 H16A 110.0
O3 C16 H16B 110.0
C17 C16 H16B 110.0
H16A C16 H16B 108.4
O4 C17 N3 124.3(2)
O4 C17 C16 119.7(2)
N3 C17 C16 116.0(2)
C25 C18 H18A 109.5
C25 C18 H18B 109.5
H18A C18 H18B 109.5
C25 C18 H18C 109.5
H18A C18 H18C 109.5
H18B C18 H18C 109.5
C21 C19 H19A 109.5
C21 C19 H19B 109.5
H19A C19 H19B 109.5
C21 C19 H19C 109.5
H19A C19 H19C 109.5
H19B C19 H19C 109.5
C25 C20 C21 122.3(2)
C25 C20 N3 118.5(2)
C21 C20 N3 119.3(2)
C22 C21 C20 117.8(2)
C22 C21 C19 120.4(3)
C20 C21 C19 121.9(2)
C23 C22 C21 121.4(3)
C23 C22 H22A 119.3
C21 C22 H22A 119.3
C22 C23 C24 120.0(3)
C22 C23 H23A 120.0
C24 C23 H23A 120.0
C23 C24 C25 121.4(3)
C23 C24 H24A 119.3
C25 C24 H24A 119.3
C24 C25 C20 117.1(3)
C24 C25 C18 120.9(3)
C20 C25 C18 122.0(2)

loop_
_geom_bond_atom_site_label_1
_geom_bond_atom_site_label_2
_geom_bond_distance
O1 C2 1.367(3)
O1 C1 1.418(4)
O2 C9 1.347(3)
O2 N1 1.401(3)
O3 C15 1.355(3)
O3 C16 1.412(3)
O4 C17 1.221(3)
N1 C8 1.298(3)
N2 C9 1.298(3)
N2 C8 1.381(3)
N3 C17 1.344(3)
N3 C20 1.430(3)
N3 H3A 0.8600
C1 H1B 0.9600
C1 H1C 0.9600
C1 H1D 0.9600
C2 C7 1.373(4)
C2 C3 1.381(4)
C3 C4 1.364(4)
C3 H3B 0.9300
C4 C5 1.386(4)
C4 H4A 0.9300
C5 C6 1.375(3)
C5 H5A 0.9300
C6 C7 1.395(3)
C6 C8 1.475(3)
C7 H7A 0.9300
C9 C10 1.457(3)
C10 C11 1.395(3)
C10 C15 1.399(3)
C11 C12 1.372(4)
C11 H11A 0.9300
C12 C13 1.365(4)
C12 H12A 0.9300
C13 C14 1.370(4)
C13 H13A 0.9300
C14 C15 1.385(3)
C14 H14A 0.9300
C16 C17 1.507(3)
C16 H16A 0.9700
C16 H16B 0.9700
C18 C25 1.507(4)
C18 H18A 0.9600
C18 H18B 0.9600
C18 H18C 0.9600
C19 C21 1.513(4)
C19 H19A 0.9600
C19 H19B 0.9600
C19 H19C 0.9600
C20 C25 1.394(4)
C20 C21 1.395(4)
C21 C22 1.383(4)
C22 C23 1.366(4)
C22 H22A 0.9300
C23 C24 1.376(4)
C23 H23A 0.9300
C24 C25 1.393(4)
C24 H24A 0.9300

loop_
_geom_hbond_atom_site_label_D
_geom_hbond_atom_site_label_H
_geom_hbond_atom_site_label_A
_geom_hbond_distance_DH
_geom_hbond_distance_HA
_geom_hbond_distance_DA
_geom_hbond_angle_DHA
C19 H19A N3 0.96 2.42 2.893(4) 110
C18 H18A N3 0.96 2.40 2.873(4) 110
C11 H11A O2 0.93 2.41 2.741(3) 101
N3 H3A N2 0.86 2.53 3.385(3) 179
N3 H3A O3 0.86 2.12 2.543(3) 110

loop_
_geom_torsion_atom_site_label_1
_geom_torsion_atom_site_label_2
_geom_torsion_atom_site_label_3
_geom_torsion_atom_site_label_4
_geom_torsion
C9 O2 N1 C8 0.3(3)
C1 O1 C2 C7 -1.8(4)
C1 O1 C2 C3 177.6(3)
O1 C2 C3 C4 -179.8(3)
C7 C2 C3 C4 -0.4(4)
C2 C3 C4 C5 1.4(5)
C3 C4 C5 C6 -1.3(5)
C4 C5 C6 C7 0.2(4)
C4 C5 C6 C8 178.2(2)
O1 C2 C7 C6 178.7(2)
C3 C2 C7 C6 -0.7(4)
C5 C6 C7 C2 0.8(4)
C8 C6 C7 C2 -177.2(2)
O2 N1 C8 N2 -0.1(3)
O2 N1 C8 C6 179.1(2)
C9 N2 C8 N1 -0.2(3)
C9 N2 C8 C6 -179.3(2)
C5 C6 C8 N1 -175.3(2)
C7 C6 C8 N1 2.7(4)
C5 C6 C8 N2 3.8(4)
C7 C6 C8 N2 -178.2(2)
C8 N2 C9 O2 0.4(3)
C8 N2 C9 C10 -179.5(3)
N1 O2 C9 N2 -0.4(3)
N1 O2 C9 C10 179.4(2)
N2 C9 C10 C11 172.6(3)
O2 C9 C10 C11 -7.3(3)
N2 C9 C10 C15 -7.5(4)
O2 C9 C10 C15 172.6(2)
C15 C10 C11 C12 0.1(4)
C9 C10 C11 C12 -180.0(3)
C10 C11 C12 C13 -0.7(5)
C11 C12 C13 C14 0.8(5)
C12 C13 C14 C15 -0.5(4)
C16 O3 C15 C14 4.9(4)
C16 O3 C15 C10 -175.1(2)
C13 C14 C15 O3 179.9(3)
C13 C14 C15 C10 -0.1(4)
C11 C10 C15 O3 -179.7(2)
C9 C10 C15 O3 0.4(3)
C11 C10 C15 C14 0.2(4)
C9 C10 C15 C14 -179.7(2)
C15 O3 C16 C17 -172.4(2)
C20 N3 C17 O4 -4.8(4)
C20 N3 C17 C16 175.1(2)
O3 C16 C17 O4 179.4(2)
O3 C16 C17 N3 -0.5(3)
C17 N3 C20 C25 -114.2(3)
C17 N3 C20 C21 66.7(3)
C25 C20 C21 C22 2.1(4)
N3 C20 C21 C22 -178.8(2)
C25 C20 C21 C19 -177.6(2)
N3 C20 C21 C19 1.5(3)
C20 C21 C22 C23 -1.5(4)
C19 C21 C22 C23 178.2(3)
C21 C22 C23 C24 0.1(5)
C22 C23 C24 C25 0.9(5)
C23 C24 C25 C20 -0.4(4)
C23 C24 C25 C18 -179.7(3)
C21 C20 C25 C24 -1.2(4)
N3 C20 C25 C24 179.7(2)
C21 C20 C25 C18 178.1(2)
N3 C20 C25 C18 -1.0(4)

loop_
_cod_related_entry_id
_cod_related_entry_database
_cod_related_entry_code
1 ChemSpider 21125926
